data_2006129
loop_
_publ_author_name
'Ng, Seik Weng'
'Kumar Das, V. G.'

_publ_section_title Tricyclohexyl[(<i>N</i>,<i>N</i>-diethylthiocarbamoylthio)acetato-<i>O</i>]tin(IV)
_journal_issue 5
_journal_name_full 'Acta Crystallographica Section C'
_journal_page_first 548
_journal_page_last 549
_journal_paper_doi 10.1107/S010827019601493X
_journal_volume 53
_journal_year 1997
_chemical_formula_iupac '[Sn (C6 H11)3 (C7 H12 N1 O2 S2)]'
_chemical_formula_moiety '[(C6 H11)3 (C7 H12 N O2 S2)Sn]'
_chemical_formula_sum 'C25 H45 N O2 S2 Sn'
_chemical_formula_weight 574.43
_chemical_name_systematic
;
 Tricyclohexyltin N,N-diethyldithiocarbamoylacetate
;
_space_group_IT_number 2
_symmetry_cell_setting triclinic
_symmetry_space_group_name_Hall '-P 1'
_symmetry_space_group_name_H-M 'P -1'
_cell_angle_alpha 79.866(9)
_cell_angle_beta 81.874(9)
_cell_angle_gamma 62.776(7)
_cell_formula_units_Z 2
_cell_length_a 9.3375(8)
_cell_length_b 10.0667(9)
_cell_length_c 17.456(2)
_cell_measurement_reflns_used 25
_cell_measurement_temperature 300
_cell_measurement_theta_max 15.0
_cell_measurement_theta_min 14.5
_cell_volume 1432.8(3)
_computing_cell_refinement 'CAD-4 VAX/PC'
_computing_data_collection 'CAD-4 VAX/PC (Enraf-Nonius, 1988)'
_computing_data_reduction 'Xtal3.0 (Hall & Stewart, 1990)'
_computing_molecular_graphics 'ZORTEP (Zsolnai & Pritzkow, 1996)'
_computing_publication_material SHELXL93
_computing_structure_refinement 'SHELXL93 (Sheldrick, 1993)'
_computing_structure_solution 'SHELXS86 (Sheldrick, 1990)'
_diffrn_ambient_temperature 300
_diffrn_measurement_device 'Enraf-Nonius CAD-4'
_diffrn_measurement_method \w
_diffrn_radiation_monochromator graphite
_diffrn_radiation_source 'fine-focus sealed tube'
_diffrn_radiation_type MoK\a
_diffrn_radiation_wavelength 0.71073
_diffrn_reflns_av_R_equivalents 0.0117
_diffrn_reflns_av_sigmaI/netI 0.0197
_diffrn_reflns_limit_h_max 11
_diffrn_reflns_limit_h_min 0
_diffrn_reflns_limit_k_max 11
_diffrn_reflns_limit_k_min -10
_diffrn_reflns_limit_l_max 20
_diffrn_reflns_limit_l_min -20
_diffrn_reflns_number 5348
_diffrn_reflns_theta_max 24.97
_diffrn_reflns_theta_min 1.19
_diffrn_standards_decay_% 5.5
_diffrn_standards_interval_time 60
_diffrn_standards_number 3
_exptl_absorpt_coefficient_mu 1.057
_exptl_absorpt_correction_T_max 0.684
_exptl_absorpt_correction_T_min 0.592
_exptl_absorpt_correction_type '\y scans (North, Phillips & Mathews, 1968)'
_exptl_crystal_colour colorless
_exptl_crystal_density_diffrn 1.331
_exptl_crystal_density_method 'not measured'
_exptl_crystal_description block
_exptl_crystal_F_000 600
_exptl_crystal_size_max 0.51
_exptl_crystal_size_mid 0.43
_exptl_crystal_size_min 0.36
_refine_diff_density_max 0.709
_refine_diff_density_min -0.281
_refine_ls_extinction_method none
_refine_ls_goodness_of_fit_all 1.166
_refine_ls_goodness_of_fit_obs 1.182
_refine_ls_hydrogen_treatment 'H atoms: U(H) = 1.5U~eq~(C)'
_refine_ls_matrix_type full
_refine_ls_number_parameters 280
_refine_ls_number_reflns 5004
_refine_ls_number_restraints 0
_refine_ls_restrained_S_all 1.170
_refine_ls_restrained_S_obs 1.182
_refine_ls_R_factor_all 0.0444
_refine_ls_R_factor_obs .0375
_refine_ls_shift/esd_max 0.000
_refine_ls_shift/esd_mean 0.000
_refine_ls_structure_factor_coef Fsqd
_refine_ls_weighting_scheme
;
calc w = 1/[\s^2^(Fo^2^) + (0.0562P)^2^ + 1.028P]
where P = (Fo^2^ + 2Fc^2^)/3
;
_refine_ls_wR_factor_all 0.1115
_refine_ls_wR_factor_obs .1058
_reflns_number_observed 4451
_reflns_number_total 5007
_reflns_observed_criterion >2sigma(I)
_cod_data_source_file kh1130.cif
_cod_data_source_block kh1130
_cod_database_code 2006129

loop_
_symmetry_equiv_pos_as_xyz
'x, y, z'
'-x, -y, -z'

loop_
_atom_site_aniso_label
_atom_site_aniso_U_11
_atom_site_aniso_U_22
_atom_site_aniso_U_33
_atom_site_aniso_U_12
_atom_site_aniso_U_13
_atom_site_aniso_U_23
Sn1 .0535(2) .0423(2) .0559(2) -.01720(10) .00160(10) -.00200(10)
S1 .0776(8) .0856(8) .0545(6) -.0420(7) .0078(5) -.0121(6)
S2 .139(2) .219(3) .0636(9) -.092(2) -.0360(10) .0320(10)
O1 .075(2) .055(2) .069(2) -.023(2) .019(2) -.004(2)
O2 .092(2) .050(2) .094(3) -.023(2) .030(2) -.008(2)
N1 .091(3) .106(3) .064(2) -.061(3) -.009(2) .002(2)
C1 .052(2) .046(2) .051(2) -.021(2) -.001(2) -.003(2)
C2 .072(3) .060(3) .104(4) -.034(2) -.027(3) .019(3)
C3 .099(4) .067(3) .087(4) -.045(3) -.028(3) .021(3)
C4 .094(4) .054(3) .084(3) -.037(3) -.002(3) -.002(2)
C5 .103(4) .073(3) .125(5) -.051(3) -.038(4) .001(3)
C6 .106(4) .057(3) .078(3) -.036(3) -.033(3) .005(2)
C7 .064(3) .047(2) .066(3) -.017(2) -.010(2) -.003(2)
C8 .063(3) .073(4) .144(6) -.005(3) .022(3) .020(4)
C9 .059(3) .087(5) .235(10) -.009(3) .011(5) .031(5)
C10 .077(4) .064(3) .137(6) -.001(3) -.002(4) .000(3)
C11 .085(4) .065(3) .146(6) .001(3) .007(4) .035(4)
C12 .067(3) .058(3) .158(6) -.013(3) .004(4) .024(3)
C13 .059(3) .059(3) .077(3) -.029(2) -.002(2) -.002(2)
C14 .068(3) .092(4) .082(3) -.036(3) -.005(3) -.016(3)
C15 .092(4) .101(4) .093(4) -.043(4) -.021(3) -.016(3)
C16 .088(4) .094(5) .156(7) -.029(4) -.053(5) -.013(5)
C17 .052(3) .152(7) .182(8) -.044(4) -.006(4) -.035(6)
C18 .056(3) .121(5) .115(5) -.033(3) .001(3) -.028(4)
C19 .062(3) .052(3) .062(3) -.019(2) .006(2) -.006(2)
C20 .092(4) .060(3) .084(3) -.033(3) .035(3) -.018(2)
C21 .077(3) .081(3) .055(3) -.034(3) -.004(2) -.003(2)
C22 .103(4) .098(4) .063(3) -.058(4) -.006(3) .005(3)
C23 .115(5) .166(7) .084(4) -.069(5) .025(4) -.032(5)
C24 .140(7) .175(8) .117(6) -.101(7) -.029(5) .006(6)
C25 .090(6) .262(14) .172(9) -.063(8) -.016(6) -.003(9)

loop_
_atom_site_label
_atom_site_fract_x
_atom_site_fract_y
_atom_site_fract_z
_atom_site_U_iso_or_equiv
_atom_site_thermal_displace_type
_atom_site_calc_flag
_atom_site_refinement_flags
_atom_site_occupancy
_atom_site_disorder_group
_atom_site_type_symbol
Sn1 .60939(3) .24307(3) .29346(2) .05330(10) Uani d . 1 . Sn
S1 1.0012(2) .2081(2) .01528(7) .0712(3) Uani d . 1 . S
S2 1.2050(3) .1727(3) .14140(10) .1393(9) Uani d . 1 . S
O1 .7710(4) .1195(3) .2095(2) .0721(9) Uani d . 1 . O
O2 .7610(5) .3345(4) .1513(2) .0860(10) Uani d . 1 . O
N1 1.2164(6) .3087(6) -.0011(2) .0820(10) Uani d . 1 . N
C1 .5525(5) .0634(4) .3513(2) .0507(9) Uani d . 1 . C
H1 .4725(5) .1031(4) .3945(2) .076 Uiso calc R 1 . H
C2 .6960(6) -.0720(5) .3861(3) .0780(10) Uani d . 1 . C
H2A .7368(6) -.0417(5) .4246(3) .117 Uiso calc R 1 . H
H2B .7812(6) -.1094(5) .3454(3) .117 Uiso calc R 1 . H
C3 .6524(7) -.1978(6) .4246(3) .083(2) Uani d . 1 . C
H3A .7490(7) -.2850(6) .4425(3) .125 Uiso calc R 1 . H
H3B .5778(7) -.1650(6) .4697(3) .125 Uiso calc R 1 . H
C4 .5767(7) -.2414(5) .3693(3) .0770(10) Uani d . 1 . C
H4A .6558(7) -.2856(5) .3273(3) .115 Uiso calc R 1 . H
H4B .5441(7) -.3169(5) .3966(3) .115 Uiso calc R 1 . H
C5 .4334(8) -.1094(6) .3357(4) .094(2) Uani d . 1 . C
H5A .3486(8) -.0735(6) .3768(4) .141 Uiso calc R 1 . H
H5B .3931(8) -.1403(6) .2973(4) .141 Uiso calc R 1 . H
C6 .4750(7) .0190(6) .2972(3) .0790(10) Uani d . 1 . C
H6A .5477(7) -.0122(6) .2513(3) .119 Uiso calc R 1 . H
H6B .3771(7) .1058(6) .2803(3) .119 Uiso calc R 1 . H
C7 .3970(5) .4287(5) .2468(3) .0620(10) Uani d . 1 . C
H7 .3706(5) .3979(5) .2027(3) .093 Uiso calc R 1 . H
C8 .2584(7) .4596(7) .3082(4) .111(2) Uani d . 1 . C
H8A .2843(7) .4846(7) .3539(4) .166 Uiso calc R 1 . H
H8B .2422(7) .3698(7) .3234(4) .166 Uiso calc R 1 . H
C9 .1036(7) .5891(8) .2777(6) .145(4) Uani d . 1 . C
H9A .0725(7) .5597(8) .2351(6) .218 Uiso calc R 1 . H
H9B .0179(7) .6087(8) .3189(6) .218 Uiso calc R 1 . H
C10 .1205(7) .7280(7) .2501(5) .107(2) Uani d . 1 . C
H10A .1405(7) .7641(7) .2935(5) .160 Uiso calc R 1 . H
H10B .0212(7) .8051(7) .2286(5) .160 Uiso calc R 1 . H
C11 .2562(8) .6990(7) .1894(5) .120(3) Uani d . 1 . C
H11A .2705(8) .7898(7) .1741(5) .181 Uiso calc R 1 . H
H11B .2298(8) .6740(7) .1438(5) .181 Uiso calc R 1 . H
C12 .4142(7) .5706(6) .2182(5) .107(2) Uani d . 1 . C
H12A .4979(7) .5519(6) .1760(5) .160 Uiso calc R 1 . H
H12B .4470(7) .6000(6) .2602(5) .160 Uiso calc R 1 . H
C13 .7456(5) .3008(5) .3592(3) .0650(10) Uani d . 1 . C
H13 .7325(5) .4018(5) .3369(3) .097 Uiso calc R 1 . H
C14 .6744(6) .3101(7) .4431(3) .0790(10) Uani d . 1 . C
H14A .5624(6) .3850(7) .4433(3) .119 Uiso calc R 1 . H
H14B .6765(6) .2138(7) .4649(3) .119 Uiso calc R 1 . H
C15 .7627(7) .3505(7) .4947(4) .093(2) Uani d . 1 . C
H15A .7464(7) .4534(7) .4784(4) .140 Uiso calc R 1 . H
H15B .7190(7) .3439(7) .5483(4) .140 Uiso calc R 1 . H
C16 .9403(8) .2460(8) .4899(5) .113(2) Uani d . 1 . C
H16A .9951(8) .2779(8) .5206(5) .169 Uiso calc R 1 . H
H16B .9567(8) .1451(8) .5121(5) .169 Uiso calc R 1 . H
C17 1.0108(7) .2430(10) .4098(6) .127(3) Uani d . 1 . C
H17A 1.1243(7) .1720(10) .4095(6) .191 Uiso calc R 1 . H
H17B 1.0030(7) .3420(10) .3892(6) .191 Uiso calc R 1 . H
C18 .9244(6) .1968(8) .3554(4) .099(2) Uani d . 1 . C
H18A .9697(6) .2029(8) .3021(4) .148 Uiso calc R 1 . H
H18B .9418(6) .0937(8) .3722(4) .148 Uiso calc R 1 . H
C19 .8158(5) .2001(5) .1552(3) .0620(10) Uani d . 1 . C
C20 .9399(7) .1067(6) .0971(3) .082(2) Uani d . 1 . C
H20A .8973(7) .0483(6) .0777(3) .124 Uiso calc R 1 . H
H20B 1.0349(7) .0361(6) .1243(3) .124 Uiso calc R 1 . H
C21 1.1539(6) .2335(6) .0508(3) .0720(10) Uani d . 1 . C
C22 1.1661(7) .3651(7) -.0816(3) .085(2) Uani d . 1 . C
H22A 1.1779(7) .4567(7) -.0991(3) .127 Uiso calc R 1 . H
H22B 1.0529(7) .3896(7) -.0822(3) .127 Uiso calc R 1 . H
C23 1.2627(9) .2530(10) -.1365(4) .120(2) Uani d . 1 . C
H23A 1.2261(9) .2940(10) -.1879(4) .180 Uiso calc R 1 . H
H23B 1.2498(9) .1630(10) -.1199(4) .180 Uiso calc R 1 . H
H23C 1.3745(9) .2300(10) -.1370(4) .180 Uiso calc R 1 . H
C24 1.3379(11) .3500(10) .0188(5) .133(3) Uani d . 1 . C
H24A 1.3330(10) .4380(10) -.0165(5) .199 Uiso calc R 1 . H
H24B 1.3110(10) .3780(10) .0713(5) .199 Uiso calc R 1 . H
C25 1.4980(10) .2320(10) .0142(6) .183(5) Uani d . 1 . C
H25A 1.5720(10) .2650(10) .0282(6) .274 Uiso calc R 1 . H
H25B 1.5270(10) .2070(10) -.0381(6) .274 Uiso calc R 1 . H
H25C 1.5040(10) .1460(10) .0495(6) .274 Uiso calc R 1 . H

loop_
_atom_type_symbol
_atom_type_description
_atom_type_scat_dispersion_real
_atom_type_scat_dispersion_imag
_atom_type_scat_source
C C 0.0033 0.0016 'International Tables Vol C Tables 4.2.6.8 and 6.1.1.4'
H H 0.0000 0.0000 'International Tables Vol C Tables 4.2.6.8 and 6.1.1.4'
N N 0.0061 0.0033 'International Tables Vol C Tables 4.2.6.8 and 6.1.1.4'
O O 0.0106 0.0060 'International Tables Vol C Tables 4.2.6.8 and 6.1.1.4'
S S 0.1246 0.1234 'International Tables Vol C Tables 4.2.6.8 and 6.1.1.4'
Sn Sn -0.6537 1.4246 'International Tables Vol C Tables 4.2.6.8 and 6.1.1.4'

loop_
_geom_angle_atom_site_label_1
_geom_angle_atom_site_label_2
_geom_angle_atom_site_label_3
_geom_angle
_geom_angle_publ_flag
C1 Sn1 C7 110.1(2) yes
C1 Sn1 C13 114.6(2) yes
C1 Sn1 O1 95.20(10) yes
C7 Sn1 C13 115.5(2) yes
C7 Sn1 O1 113.5(2) yes
C13 Sn1 O1 106.1(2) yes
C19 O1 Sn1 113.1(3) no
C20 S1 C21 103.4(3) no
C21 N1 C24 122.0(5) no
C21 N1 C22 123.7(4) no
C22 N1 C24 114.3(5) no
C6 C1 C2 111.2(4) no
C6 C1 Sn1 110.5(3) no
C2 C1 Sn1 113.5(3) no
C1 C2 C3 112.0(4) no
C2 C3 C4 111.6(4) no
C3 C4 C5 111.7(4) no
C4 C5 C6 111.6(5) no
C1 C6 C5 112.3(4) no
C12 C7 C8 109.7(4) no
C12 C7 Sn1 114.8(3) no
C8 C7 Sn1 108.8(3) no
C7 C8 C9 111.0(6) no
C8 C9 C10 112.8(6) no
C9 C10 C11 110.0(6) no
C10 C11 C12 112.1(6) no
C7 C12 C11 111.6(5) no
C18 C13 C14 111.3(5) no
C18 C13 Sn1 114.0(4) no
C14 C13 Sn1 109.5(3) no
C13 C14 C15 113.7(5) no
C14 C15 C16 110.6(5) no
C15 C16 C17 112.1(6) no
C16 C17 C18 112.3(6) no
C13 C18 C17 109.7(5) no
O1 C19 O2 123.1(4) no
O1 C19 C20 112.2(4) no
O2 C19 C20 124.7(4) no
C19 C20 S1 116.1(3) no
N1 C21 S1 113.7(4) no
N1 C21 S2 124.7(4) no
S1 C21 S2 121.6(3) no
N1 C22 C23 112.1(5) no
N1 C24 C25 113.2(8) no

loop_
_geom_bond_atom_site_label_1
_geom_bond_atom_site_label_2
_geom_bond_site_symmetry_2
_geom_bond_distance
_geom_bond_publ_flag
Sn1 C1 . 2.158(4) yes
Sn1 C7 . 2.149(4) yes
Sn1 C13 . 2.144(5) yes
Sn1 O1 . 2.066(3) yes
S1 C20 . 1.789(5) no
S1 C21 . 1.767(5) no
S2 C21 . 1.646(5) no
O1 C19 . 1.289(5) no
O2 C19 . 1.200(5) no
N1 C21 . 1.322(6) no
N1 C22 . 1.477(6) no
N1 C24 . 1.475(8) no
C1 C6 . 1.501(6) no
C1 C2 . 1.513(6) no
C2 C3 . 1.522(6) no
C3 C4 . 1.500(7) no
C4 C5 . 1.490(7) no
C5 C6 . 1.534(7) no
C7 C12 . 1.500(7) no
C7 C8 . 1.509(7) no
C8 C9 . 1.524(8) no
C9 C10 . 1.468(9) no
C10 C11 . 1.485(9) no
C11 C12 . 1.528(8) no
C13 C18 . 1.510(7) no
C13 C14 . 1.520(7) no
C14 C15 . 1.518(7) no
C15 C16 . 1.503(9) no
C16 C17 . 1.460(10) no
C17 C18 . 1.576(9) no
C19 C20 . 1.503(6) no
C22 C23 . 1.485(9) no
C24 C25 . 1.420(10) no

loop_
_cod_related_entry_id
_cod_related_entry_database
_cod_related_entry_code
1 ChemSpider 24728796
